data_4506906
loop_
_publ_author_name
'Manos, Manolis J.'
'Moushi, Eleni E.'
'Papaefstathiou, Giannis S.'
'Tasiopoulos, Anastasios J.'

_publ_section_title
;
 New Zn2+Metal Organic Frameworks with Unique Network Topologies from the
 Combination of Trimesic Acid and Amino-Alcohols
;
_journal_issue 11
_journal_name_full 'Crystal Growth &amp; Design'
_journal_page_first 5471
_journal_paper_doi 10.1021/cg301047w
_journal_volume 12
_journal_year 2012
_chemical_formula_moiety 'C39 H33 N2 O22 Zn4, C2 H8 N'
_chemical_formula_sum 'C41 H41 N3 O22 Zn4'
_chemical_formula_weight 1189.25
_chemical_name_systematic
; 
 ? 
;
_space_group_IT_number 15
_symmetry_cell_setting monoclinic
_symmetry_space_group_name_Hall '-I 2ya'
_symmetry_space_group_name_H-M 'I 1 2/a 1'
_atom_sites_solution_hydrogens geom
_atom_sites_solution_primary direct
_atom_sites_solution_secondary difmap
_audit_creation_method SHELXL-97
_cell_angle_alpha 90.00
_cell_angle_beta 100.999(2)
_cell_angle_gamma 90.00
_cell_formula_units_Z 4
_cell_length_a 18.5152(4)
_cell_length_b 15.2446(3)
_cell_length_c 21.4278(5)
_cell_measurement_reflns_used 5219
_cell_measurement_temperature 100(2)
_cell_measurement_theta_max 30.2600
_cell_measurement_theta_min 3.1154
_cell_volume 5937.0(2)
_computing_cell_refinement 'CrysAlis RED'
_computing_data_collection 'CrysAlis CCD'
_computing_data_reduction 'CrysAlis RED'
_computing_molecular_graphics
;
 DIAMOND (Brandenburg, 2006)
 MERCURY (Bruno et al. 2002)
;
_computing_publication_material 'WINGX (Farrugia, 1999)'
_computing_structure_refinement 'SHELXL-97 (Sheldrick, 1997)'
_computing_structure_solution 'SHELXL-97 (Sheldrick, 1997)'
_diffrn_ambient_temperature 100(2)
_diffrn_detector_area_resol_mean 10.4223
_diffrn_measured_fraction_theta_full 0.997
_diffrn_measured_fraction_theta_max 0.997
_diffrn_measurement_device_type 'SuperNova, Dual, Cu at zero, Atlas'
_diffrn_measurement_method '\w scans'
_diffrn_radiation_monochromator mirror
_diffrn_radiation_source 'SuperNova (Mo) X-ray Source'
_diffrn_radiation_type MoK\a
_diffrn_radiation_wavelength 0.71073
_diffrn_reflns_av_R_equivalents 0.0608
_diffrn_reflns_av_sigmaI/netI 0.0934
_diffrn_reflns_limit_h_max 22
_diffrn_reflns_limit_h_min -19
_diffrn_reflns_limit_k_max 16
_diffrn_reflns_limit_k_min -18
_diffrn_reflns_limit_l_max 24
_diffrn_reflns_limit_l_min -25
_diffrn_reflns_number 19470
_diffrn_reflns_theta_full 25.00
_diffrn_reflns_theta_max 25.00
_diffrn_reflns_theta_min 3.12
_exptl_absorpt_coefficient_mu 1.665
_exptl_absorpt_correction_T_max 1.00000
_exptl_absorpt_correction_T_min 0.95287
_exptl_absorpt_correction_type multi-scan
_exptl_absorpt_process_details 'Empirical absorption correction (CrysAlis RED, Oxford Diffraction)'
_exptl_crystal_colour colorless
_exptl_crystal_density_diffrn 1.330
_exptl_crystal_density_method 'not measured'
_exptl_crystal_description polyhedral
_exptl_crystal_F_000 2416
_exptl_crystal_size_max 0.1
_exptl_crystal_size_mid 0.07
_exptl_crystal_size_min 0.05
_refine_diff_density_max 2.279
_refine_diff_density_min -0.800
_refine_diff_density_rms 0.158
_refine_ls_extinction_method none
_refine_ls_goodness_of_fit_ref 1.075
_refine_ls_hydrogen_treatment constr
_refine_ls_matrix_type full
_refine_ls_number_parameters 304
_refine_ls_number_reflns 5227
_refine_ls_number_restraints 74
_refine_ls_restrained_S_all 1.105
_refine_ls_R_factor_all 0.0923
_refine_ls_R_factor_gt 0.0648
_refine_ls_shift/su_max 0.001
_refine_ls_shift/su_mean 0.000
_refine_ls_structure_factor_coef Fsqd
_refine_ls_weighting_details 'calc w=1/[\s^2^(Fo^2^)+(0.1096P)^2^+0.0000P] where P=(Fo^2^+2Fc^2^)/3'
_refine_ls_weighting_scheme calc
_refine_ls_wR_factor_gt 0.1923
_refine_ls_wR_factor_ref 0.1994
_reflns_number_gt 3251
_reflns_number_total 5227
_reflns_threshold_expression >2sigma(I)
_cod_data_source_file cg301047w_si_002.cif
_cod_data_source_block 6
_cod_depositor_comments
;
The following automatic conversions were performed:

'_symmetry_cell_setting' value 'Monoclinic' changed to 'monoclinic'
according to /home/saulius/struct/CIF-dictionaries/cif_core.dic
dictionary named 'cif_core.dic' version 2.4.2 from 2011-04-26.

Automatic conversion script
Id: cif_fix_values 1891 2012-01-12 08:04:46Z andrius 
;
_cod_original_sg_symbol_H-M 'I 2/a'
_cod_database_code 4506906

loop_
_symmetry_equiv_pos_as_xyz
'x, y, z'
'-x+1/2, y, -z'
'x+1/2, y+1/2, z+1/2'
'-x+1, y+1/2, -z+1/2'
'-x, -y, -z'
'x-1/2, -y, z'
'-x+1/2, -y+1/2, -z+1/2'
'x, -y+1/2, z+1/2'

loop_
_atom_site_label
_atom_site_type_symbol
_atom_site_fract_x
_atom_site_fract_y
_atom_site_fract_z
_atom_site_U_iso_or_equiv
_atom_site_adp_type
_atom_site_occupancy
_atom_site_symmetry_multiplicity
_atom_site_calc_flag
_atom_site_refinement_flags
Zn1 Zn 0.30984(4) 0.42764(5) 0.94846(4) 0.0177(3) Uani 1 1 d .
Zn2 Zn 0.56730(5) 0.35163(6) 0.58813(4) 0.0233(3) Uani 1 1 d .
O1 O 0.3490(3) 0.3872(4) 0.8267(3) 0.0488(18) Uani 1 1 d .
O2 O 0.4028(3) 0.4343(3) 0.9219(2) 0.0234(12) Uani 1 1 d .
O3 O 0.3401(3) 0.4931(4) 1.0276(2) 0.0313(13) Uani 1 1 d .
O4 O 0.2233(3) 0.4773(4) 0.8949(2) 0.0364(15) Uani 1 1 d .
O5 O 0.5072(3) 0.3714(4) 0.6569(2) 0.0330(14) Uani 1 1 d .
O6 O 0.6264(3) 0.3799(4) 0.6880(2) 0.0340(14) Uani 1 1 d .
O7 O 0.2931(3) 0.3062(4) 0.9695(3) 0.0497(18) Uani 1 1 d .
O8 O 0.5828(3) 0.5224(4) 0.5604(3) 0.0367(14) Uani 1 1 d .
O9 O 0.6471(3) 0.4021(4) 0.5515(3) 0.0399(15) Uani 1 1 d .
O10 O 0.4851(4) 0.3479(4) 0.5090(3) 0.0511(18) Uani 1 1 d D
O11 O 0.6135(6) 0.1146(8) 0.6795(6) 0.134(3) Uani 1 1 d DU
N1 N 0.5758(4) 0.2182(5) 0.5683(4) 0.0468(17) Uani 1 1 d DU
C1 C 0.4030(4) 0.4122(5) 0.8643(4) 0.0226(17) Uani 1 1 d .
C2 C 0.4770(4) 0.4215(4) 0.8445(3) 0.0181(15) Uani 1 1 d .
C3 C 0.5379(4) 0.4536(5) 0.8870(3) 0.0197(16) Uani 1 1 d .
H3 H 0.5331 0.4682 0.9282 0.024 Uiso 1 1 calc R
C4 C 0.6047(4) 0.4639(5) 0.8692(3) 0.0201(16) Uani 1 1 d .
C5 C 0.6131(4) 0.4395(5) 0.8080(3) 0.0207(16) Uani 1 1 d .
H5 H 0.6587 0.4446 0.7961 0.025 Uiso 1 1 calc R
C6 C 0.5525(4) 0.4075(5) 0.7650(3) 0.0235(17) Uani 1 1 d .
C7 C 0.4856(4) 0.3995(5) 0.7832(4) 0.0246(17) Uani 1 1 d .
H7 H 0.4454 0.3790 0.7541 0.030 Uiso 1 1 calc R
C8 C 0.3318(4) 0.4996(5) 1.0845(4) 0.0249(17) Uani 1 1 d .
C9 C 0.5625(5) 0.3843(5) 0.6995(4) 0.0272(18) Uani 1 1 d .
C10 C 0.2500 0.2685(8) 1.0000 0.043(3) Uani 1 2 d S
C11 C 0.2500 0.1724(7) 1.0000 0.044(4) Uani 1 2 d S
C12 C 0.2500 -0.0076(8) 1.0000 0.039(3) Uani 1 2 d S
H12 H 0.2500 -0.0686 1.0000 0.047 Uiso 1 2 calc SR
C13 C 0.1962(5) 0.0356(5) 1.0235(4) 0.036(2) Uani 1 1 d .
C14 C 0.1970(5) 0.1243(5) 1.0247(4) 0.040(2) Uani 1 1 d .
H14 H 0.1619 0.1541 1.0422 0.048 Uiso 1 1 calc R
C15 C 0.6360(5) 0.4837(6) 0.5475(4) 0.038(2) Uani 1 1 d .
C16 C 0.4838(6) 0.2633(7) 0.4786(6) 0.075(3) Uani 1 1 d DU
H16A H 0.4726 0.2704 0.4327 0.090 Uiso 1 1 calc R
H16B H 0.4460 0.2268 0.4909 0.090 Uiso 1 1 calc R
C17 C 0.5605(7) 0.2186(9) 0.4990(5) 0.092(3) Uani 1 1 d DU
H17A H 0.5594 0.1592 0.4826 0.110 Uiso 1 1 calc R
H17B H 0.5980 0.2514 0.4829 0.110 Uiso 1 1 calc R
C18 C 0.6478(7) 0.1789(10) 0.5882(6) 0.100(3) Uani 1 1 d DU
H18A H 0.6832 0.2138 0.5711 0.120 Uiso 1 1 calc R
H18B H 0.6469 0.1210 0.5693 0.120 Uiso 1 1 calc R
C19 C 0.6741(7) 0.1700(8) 0.6574(6) 0.087(3) Uani 1 1 d DU
H19A H 0.6789 0.2270 0.6779 0.105 Uiso 1 1 calc R
H19B H 0.7212 0.1402 0.6665 0.105 Uiso 1 1 calc R
C20 C 0.5415(8) 0.1538(10) 0.6639(7) 0.110(3) Uani 1 1 d DU
H20A H 0.5420 0.2104 0.6846 0.132 Uiso 1 1 calc R
H20B H 0.5060 0.1167 0.6792 0.132 Uiso 1 1 calc R
C21 C 0.5179(8) 0.1660(9) 0.5892(6) 0.099(3) Uani 1 1 d DU
H21A H 0.5130 0.1094 0.5682 0.118 Uiso 1 1 calc R
H21B H 0.4710 0.1963 0.5789 0.118 Uiso 1 1 calc R

loop_
_atom_site_aniso_label
_atom_site_aniso_U_11
_atom_site_aniso_U_22
_atom_site_aniso_U_33
_atom_site_aniso_U_23
_atom_site_aniso_U_13
_atom_site_aniso_U_12
Zn1 0.0132(4) 0.0203(5) 0.0208(5) 0.0000(4) 0.0061(3) -0.0026(3)
Zn2 0.0222(5) 0.0255(5) 0.0242(5) -0.0039(4) 0.0098(4) -0.0021(4)
O1 0.022(3) 0.073(5) 0.054(4) -0.036(4) 0.014(3) -0.020(3)
O2 0.020(3) 0.031(3) 0.024(3) 0.005(2) 0.014(2) 0.001(2)
O3 0.025(3) 0.049(4) 0.020(3) -0.005(3) 0.005(2) -0.012(3)
O4 0.017(3) 0.072(4) 0.021(3) 0.005(3) 0.006(2) 0.004(3)
O5 0.032(3) 0.044(4) 0.024(3) -0.012(3) 0.007(3) -0.009(3)
O6 0.027(3) 0.053(4) 0.025(3) -0.014(3) 0.012(3) -0.005(3)
O7 0.062(4) 0.018(3) 0.085(5) 0.005(3) 0.053(4) 0.003(3)
O8 0.035(3) 0.040(4) 0.040(4) 0.003(3) 0.019(3) -0.011(3)
O9 0.056(4) 0.021(3) 0.049(4) 0.004(3) 0.026(3) -0.014(3)
O10 0.066(5) 0.044(4) 0.036(4) -0.018(3) -0.009(3) 0.010(3)
O11 0.132(5) 0.133(5) 0.139(5) 0.007(4) 0.027(4) -0.001(4)
N1 0.055(3) 0.030(3) 0.058(3) -0.014(3) 0.015(3) -0.004(3)
C1 0.020(4) 0.016(4) 0.034(5) -0.003(3) 0.011(4) -0.001(3)
C2 0.016(4) 0.015(4) 0.025(4) 0.000(3) 0.007(3) 0.002(3)
C3 0.021(4) 0.028(4) 0.013(4) 0.002(3) 0.011(3) 0.005(3)
C4 0.009(3) 0.031(4) 0.019(4) -0.001(3) 0.002(3) 0.006(3)
C5 0.020(4) 0.029(4) 0.014(4) 0.001(3) 0.008(3) 0.002(3)
C6 0.025(4) 0.028(4) 0.020(4) 0.002(3) 0.011(3) -0.001(3)
C7 0.018(4) 0.030(4) 0.026(4) -0.005(3) 0.005(3) -0.003(3)
C8 0.024(4) 0.026(4) 0.027(4) 0.000(3) 0.009(4) 0.009(3)
C9 0.038(5) 0.021(4) 0.023(5) -0.003(3) 0.009(4) -0.004(4)
C10 0.038(7) 0.030(7) 0.073(10) 0.000 0.041(7) 0.000
C11 0.056(9) 0.019(6) 0.077(10) 0.000 0.060(8) 0.000
C12 0.058(9) 0.023(6) 0.047(8) 0.000 0.034(7) 0.000
C13 0.045(5) 0.022(4) 0.049(6) 0.000(4) 0.030(5) -0.005(4)
C14 0.043(5) 0.025(5) 0.062(6) -0.006(4) 0.039(5) 0.001(4)
C15 0.050(6) 0.039(6) 0.030(5) -0.007(4) 0.023(4) -0.020(5)
C16 0.082(5) 0.068(5) 0.069(5) -0.015(4) -0.002(4) -0.002(4)
C17 0.104(5) 0.091(5) 0.078(4) -0.004(4) 0.014(4) 0.006(4)
C18 0.093(4) 0.093(5) 0.106(4) -0.007(4) 0.001(4) 0.018(4)
C19 0.092(4) 0.073(5) 0.090(4) -0.003(4) -0.001(4) 0.015(4)
C20 0.116(4) 0.110(6) 0.109(4) 0.020(4) 0.032(4) -0.012(4)
C21 0.104(4) 0.093(5) 0.106(4) -0.010(4) 0.038(4) -0.024(4)

loop_
_atom_type_symbol
_atom_type_description
_atom_type_scat_dispersion_real
_atom_type_scat_dispersion_imag
_atom_type_scat_source
C C 0.0033 0.0016 'International Tables Vol C Tables 4.2.6.8 and 6.1.1.4'
H H 0.0000 0.0000 'International Tables Vol C Tables 4.2.6.8 and 6.1.1.4'
N N 0.0061 0.0033 'International Tables Vol C Tables 4.2.6.8 and 6.1.1.4'
O O 0.0106 0.0060 'International Tables Vol C Tables 4.2.6.8 and 6.1.1.4'
Zn Zn 0.2839 1.4301 'International Tables Vol C Tables 4.2.6.8 and 6.1.1.4'

loop_
_geom_angle_atom_site_label_1
_geom_angle_atom_site_label_2
_geom_angle_atom_site_label_3
_geom_angle
_geom_angle_site_symmetry_1
_geom_angle_site_symmetry_3
O2 Zn1 O4 119.4(2) . .
O2 Zn1 O7 108.1(2) . .
O4 Zn1 O7 111.1(3) . .
O2 Zn1 O3 96.0(2) . .
O4 Zn1 O3 112.5(2) . .
O7 Zn1 O3 108.5(3) . .
O9 Zn2 O5 142.4(2) . .
O9 Zn2 O10 100.2(3) . .
O5 Zn2 O10 100.4(2) . .
O9 Zn2 N1 102.1(3) . .
O5 Zn2 N1 111.4(3) . .
O10 Zn2 N1 83.0(3) . .
O9 Zn2 O6 92.2(2) . .
O5 Zn2 O6 61.1(2) . .
O10 Zn2 O6 160.1(2) . .
N1 Zn2 O6 109.7(3) . .
O9 Zn2 C9 118.7(3) . .
O5 Zn2 C9 30.5(2) . .
O10 Zn2 C9 130.6(3) . .
N1 Zn2 C9 114.4(3) . .
O6 Zn2 C9 30.5(2) . .
C1 O2 Zn1 116.1(5) . .
C8 O3 Zn1 144.2(5) . .
C8 O4 Zn1 122.8(5) 2_557 .
C9 O5 Zn2 93.8(5) . .
C9 O6 Zn2 83.8(4) . .
C10 O7 Zn1 134.3(6) . .
C15 O9 Zn2 106.8(5) . .
C16 O10 Zn2 110.1(6) . .
C20 O11 C19 113.2(11) . .
C18 N1 C17 106.9(9) . .
C18 N1 C21 111.7(10) . .
C17 N1 C21 107.5(9) . .
C18 N1 Zn2 116.3(7) . .
C17 N1 Zn2 101.2(7) . .
C21 N1 Zn2 112.1(7) . .
O1 C1 O2 124.5(7) . .
O1 C1 C2 121.1(7) . .
O2 C1 C2 114.4(6) . .
C7 C2 C3 118.4(6) . .
C7 C2 C1 120.8(7) . .
C3 C2 C1 120.8(6) . .
C4 C3 C2 121.2(6) . .
C4 C3 H3 119.4 . .
C2 C3 H3 119.4 . .
C3 C4 C5 119.8(7) . .
C3 C4 C8 119.7(6) . 5_667
C5 C4 C8 120.5(6) . 5_667
C6 C5 C4 119.5(6) . .
C6 C5 H5 120.3 . .
C4 C5 H5 120.3 . .
C7 C6 C5 119.9(7) . .
C7 C6 C9 121.8(7) . .
C5 C6 C9 118.3(6) . .
C6 C7 C2 121.1(7) . .
C6 C7 H7 119.4 . .
C2 C7 H7 119.4 . .
O4 C8 O3 125.8(7) 2_557 .
O4 C8 C4 117.7(7) 2_557 5_667
O3 C8 C4 116.5(6) . 5_667
O5 C9 O6 121.3(7) . .
O5 C9 C6 119.4(7) . .
O6 C9 C6 119.2(7) . .
O5 C9 Zn2 55.7(4) . .
O6 C9 Zn2 65.7(4) . .
C6 C9 Zn2 174.6(6) . .
O7 C10 O7 125.8(11) 2_557 .
O7 C10 C11 117.1(5) 2_557 .
O7 C10 C11 117.1(5) . .
C14 C11 C14 117.1(10) . 2_557
C14 C11 C10 121.4(5) . .
C14 C11 C10 121.4(5) 2_557 .
C13 C12 C13 122.5(11) . 2_557
C13 C12 H12 118.8 . .
C13 C12 H12 118.8 2_557 .
C14 C13 C12 118.7(8) . .
C14 C13 C15 121.1(8) . 3_445
C12 C13 C15 120.1(8) . 3_445
C13 C14 C11 121.4(8) . .
C13 C14 H14 119.3 . .
C11 C14 H14 119.3 . .
O8 C15 O9 126.0(7) . .
O8 C15 C13 119.6(8) . 3_554
O9 C15 C13 114.4(8) . 3_554
O10 C16 C17 109.1(9) . .
O10 C16 H16A 109.9 . .
C17 C16 H16A 109.9 . .
O10 C16 H16B 109.9 . .
C17 C16 H16B 109.9 . .
H16A C16 H16B 108.3 . .
N1 C17 C16 106.1(10) . .
N1 C17 H17A 110.5 . .
C16 C17 H17A 110.5 . .
N1 C17 H17B 110.5 . .
C16 C17 H17B 110.5 . .
H17A C17 H17B 108.7 . .
N1 C18 C19 116.3(11) . .
N1 C18 H18A 108.2 . .
C19 C18 H18A 108.2 . .
N1 C18 H18B 108.2 . .
C19 C18 H18B 108.2 . .
H18A C18 H18B 107.4 . .
C18 C19 O11 103.8(11) . .
C18 C19 H19A 111.0 . .
O11 C19 H19A 111.0 . .
C18 C19 H19B 111.0 . .
O11 C19 H19B 111.0 . .
H19A C19 H19B 109.0 . .
O11 C20 C21 110.4(12) . .
O11 C20 H20A 109.6 . .
C21 C20 H20A 109.6 . .
O11 C20 H20B 109.6 . .
C21 C20 H20B 109.6 . .
H20A C20 H20B 108.1 . .
N1 C21 C20 107.0(10) . .
N1 C21 H21A 110.3 . .
C20 C21 H21A 110.3 . .
N1 C21 H21B 110.3 . .
C20 C21 H21B 110.3 . .
H21A C21 H21B 108.6 . .

loop_
_geom_bond_atom_site_label_1
_geom_bond_atom_site_label_2
_geom_bond_distance
_geom_bond_site_symmetry_2
Zn1 O2 1.916(5) .
Zn1 O4 1.938(5) .
Zn1 O7 1.943(5) .
Zn1 O3 1.955(5) .
Zn2 O9 1.957(5) .
Zn2 O5 2.033(5) .
Zn2 O10 2.052(6) .
Zn2 N1 2.090(7) .
Zn2 O6 2.252(5) .
Zn2 C9 2.456(7) .
O1 C1 1.219(9) .
O2 C1 1.281(8) .
O3 C8 1.262(8) .
O4 C8 1.235(8) 2_557
O5 C9 1.251(9) .
O6 C9 1.255(9) .
O7 C10 1.264(7) .
O8 C15 1.224(10) .
O9 C15 1.261(10) .
O10 C16 1.443(10) .
O11 C20 1.441(13) .
O11 C19 1.550(13) .
N1 C18 1.448(12) .
N1 C17 1.458(12) .
N1 C21 1.472(12) .
C1 C2 1.516(9) .
C2 C7 1.395(10) .
C2 C3 1.395(10) .
C3 C4 1.371(9) .
C3 H3 0.9300 .
C4 C5 1.400(9) .
C4 C8 1.492(10) 5_667
C5 C6 1.398(10) .
C5 H5 0.9300 .
C6 C7 1.372(10) .
C6 C9 1.493(10) .
C7 H7 0.9300 .
C8 O4 1.235(8) 2_557
C8 C4 1.492(10) 5_667
C10 O7 1.263(7) 2_557
C10 C11 1.464(16) .
C11 C14 1.406(9) .
C11 C14 1.406(9) 2_557
C12 C13 1.368(10) .
C12 C13 1.368(10) 2_557
C12 H12 0.9300 .
C13 C14 1.353(11) .
C13 C15 1.533(10) 3_445
C14 H14 0.9300 .
C15 C13 1.533(10) 3_554
C16 C17 1.560(13) .
C16 H16A 0.9700 .
C16 H16B 0.9700 .
C17 H17A 0.9700 .
C17 H17B 0.9700 .
C18 C19 1.475(13) .
C18 H18A 0.9700 .
C18 H18B 0.9700 .
C19 H19A 0.9700 .
C19 H19B 0.9700 .
C20 C21 1.587(14) .
C20 H20A 0.9700 .
C20 H20B 0.9700 .
C21 H21A 0.9700 .
C21 H21B 0.9700 .

loop_
_platon_squeeze_void_nr
_platon_squeeze_void_average_x
_platon_squeeze_void_average_y
_platon_squeeze_void_average_z
_platon_squeeze_void_volume
_platon_squeeze_void_count_electrons
_platon_squeeze_void_content
1 0.164 0.074 0.918 2353 541 ' '
